data_2212601
loop_
_publ_author_name
'Sai Bi'
'Wu-Lan Zeng'
'Jun Wan'

_publ_section_title
;
 2-(Benzotriazol-1-yl)-1-(4-methylbenzoyl)ethyl 2,4-dichlorobenzoate
;
_journal_coeditor_code HK2198
_journal_issue 3
_journal_name_full 'Acta Crystallographica Section E'
_journal_page_first o1078
_journal_page_last o1079
_journal_paper_doi 10.1107/S1600536807004084
_journal_volume 63
_journal_year 2007
_chemical_formula_iupac 'C23 H17 Cl2 N3 O3'
_chemical_formula_moiety 'C23 H17 Cl2 N3 O3'
_chemical_formula_sum 'C23 H17 Cl2 N3 O3'
_chemical_formula_weight 454.30
_chemical_name_systematic
;
2-(Benzotriazol-1-yl)-1-(4-methylbenzoyl)ethyl 2,4-dichlorobenzoate
;
_space_group_IT_number 14
_symmetry_cell_setting monoclinic
_symmetry_space_group_name_Hall '-P 2ybc'
_symmetry_space_group_name_H-M 'P 1 21/c 1'
_atom_sites_solution_hydrogens geom
_atom_sites_solution_primary direct
_atom_sites_solution_secondary difmap
_audit_creation_method SHELXL97
_cell_angle_alpha 90.00
_cell_angle_beta 92.624(3)
_cell_angle_gamma 90.00
_cell_formula_units_Z 4
_cell_length_a 5.0020(6)
_cell_length_b 29.782(4)
_cell_length_c 14.1351(18)
_cell_measurement_reflns_used 1296
_cell_measurement_temperature 294(2)
_cell_measurement_theta_max 19.14
_cell_measurement_theta_min 2.74
_cell_volume 2103.5(5)
_computing_cell_refinement 'SAINT (Siemens, 1996)'
_computing_data_collection 'SMART (Siemens, 1996)'
_computing_data_reduction SAINT
_computing_molecular_graphics 'SHELXTL (Sheldrick, 1997b)'
_computing_publication_material
;
SHELXTL, PARST (Nardelli, 1995) and PLATON (Spek, 2003)
;
_computing_structure_refinement 'SHELXL97 (Sheldrick, 1997a)'
_computing_structure_solution 'SHELXS97 (Sheldrick, 1997a)'
_diffrn_ambient_temperature 294(2)
_diffrn_detector_area_resol_mean 8.33
_diffrn_measured_fraction_theta_full 0.989
_diffrn_measured_fraction_theta_max 0.989
_diffrn_measurement_device_type
;
Siemens SMART 1000 CCD area-detector
;
_diffrn_measurement_method \w
_diffrn_radiation_monochromator graphite
_diffrn_radiation_source 'fine-focus sealed tube'
_diffrn_radiation_type MoK\a
_diffrn_radiation_wavelength 0.71073
_diffrn_reflns_av_R_equivalents 0.0498
_diffrn_reflns_av_sigmaI/netI 0.0620
_diffrn_reflns_limit_h_max 5
_diffrn_reflns_limit_h_min -6
_diffrn_reflns_limit_k_max 36
_diffrn_reflns_limit_k_min -35
_diffrn_reflns_limit_l_max 17
_diffrn_reflns_limit_l_min -12
_diffrn_reflns_number 11277
_diffrn_reflns_theta_full 25.54
_diffrn_reflns_theta_max 25.54
_diffrn_reflns_theta_min 1.60
_diffrn_standards_number 0
_exptl_absorpt_coefficient_mu 0.340
_exptl_absorpt_correction_T_max 0.9832
_exptl_absorpt_correction_T_min 0.9561
_exptl_absorpt_correction_type multi-scan
_exptl_absorpt_process_details '(SADABS; Sheldrick, 1996)'
_exptl_crystal_colour colorless
_exptl_crystal_density_diffrn 1.434
_exptl_crystal_density_method 'not measured'
_exptl_crystal_description needle
_exptl_crystal_F_000 936
_exptl_crystal_size_max 0.63
_exptl_crystal_size_mid 0.11
_exptl_crystal_size_min 0.05
_refine_diff_density_max 0.310
_refine_diff_density_min -0.297
_refine_ls_extinction_method none
_refine_ls_goodness_of_fit_ref 0.995
_refine_ls_hydrogen_treatment constr
_refine_ls_matrix_type full
_refine_ls_number_parameters 280
_refine_ls_number_reflns 3881
_refine_ls_number_restraints 0
_refine_ls_restrained_S_all 0.995
_refine_ls_R_factor_all 0.1192
_refine_ls_R_factor_gt 0.0634
_refine_ls_shift/su_max 0.000
_refine_ls_shift/su_mean 0.000
_refine_ls_structure_factor_coef Fsqd
_refine_ls_weighting_details 'calc w=1/[\s^2^(Fo^2^)+(0.0444P)^2^+0.9659P] where P=(Fo^2^+2Fc^2^)/3'
_refine_ls_weighting_scheme calc
_refine_ls_wR_factor_gt 0.1170
_refine_ls_wR_factor_ref 0.1414
_reflns_number_gt 2214
_reflns_number_total 3881
_reflns_threshold_expression I>2\s(I)
_cod_data_source_file hk2198.cif
_cod_data_source_block I
_cod_original_sg_symbol_H-M 'P 21/c'
_cod_database_code 2212601
_cod_database_fobs_code 2212601

loop_
_symmetry_equiv_pos_as_xyz
'x, y, z'
'-x, y+1/2, -z+1/2'
'-x, -y, -z'
'x, -y-1/2, z-1/2'

loop_
_atom_site_type_symbol
_atom_site_label
_atom_site_fract_x
_atom_site_fract_y
_atom_site_fract_z
_atom_site_U_iso_or_equiv
_atom_site_adp_type
_atom_site_calc_flag
_atom_site_refinement_flags
_atom_site_occupancy
Cl Cl1 0.2071(2) 0.39172(4) 0.13277(7) 0.0797(4) Uani d . 1
Cl Cl2 -0.3744(4) 0.48482(4) -0.12103(13) 0.1727(10) Uani d . 1
O O1 -0.5697(5) 0.34770(9) -0.37141(18) 0.0689(8) Uani d . 1
O O2 -0.7546(5) 0.35383(7) -0.19413(16) 0.0531(6) Uani d . 1
O O3 -0.7191(7) 0.42626(9) -0.2237(2) 0.1006(12) Uani d . 1
N N1 -0.8697(5) 0.26949(9) -0.2929(2) 0.0491(7) Uani d . 1
N N2 -0.8268(7) 0.25462(11) -0.3815(2) 0.0681(9) Uani d . 1
N N3 -0.6395(8) 0.22433(11) -0.3777(2) 0.0739(10) Uani d . 1
C C1 -0.8223(9) 0.38743(13) -0.5299(3) 0.0715(12) Uani d . 1
H H1A -0.6814 0.3680 -0.5405 0.086 Uiso calc R 1
C C2 -0.9281(11) 0.41320(16) -0.6034(3) 0.0890(15) Uani d . 1
H H2B -0.8595 0.4103 -0.6631 0.107 Uiso calc R 1
C C3 -1.1298(11) 0.44267(16) -0.5906(4) 0.0895(16) Uani d . 1
C C4 -1.2277(10) 0.44558(16) -0.5023(4) 0.1037(17) Uani d . 1
H H4A -1.3649 0.4658 -0.4920 0.124 Uiso calc R 1
C C5 -1.1294(8) 0.41938(13) -0.4274(3) 0.0751(12) Uani d . 1
H H5A -1.2032 0.4216 -0.3684 0.090 Uiso calc R 1
C C6 -0.9226(7) 0.39009(10) -0.4410(3) 0.0487(9) Uani d . 1
C C7 -0.7930(7) 0.36301(11) -0.3645(2) 0.0466(8) Uani d . 1
C C8 -0.9402(6) 0.35197(11) -0.2752(2) 0.0476(9) Uani d . 1
H H8A -1.0832 0.3740 -0.2674 0.057 Uiso calc R 1
C C9 -1.0597(7) 0.30479(11) -0.2781(3) 0.0563(10) Uani d . 1
H H9A -1.1446 0.2993 -0.2189 0.068 Uiso calc R 1
H H9B -1.1978 0.3036 -0.3285 0.068 Uiso calc R 1
C C10 -0.7025(6) 0.24793(10) -0.2291(2) 0.0446(8) Uani d . 1
C C11 -0.5571(7) 0.21938(11) -0.2841(3) 0.0524(9) Uani d . 1
C C12 -0.3608(8) 0.19146(12) -0.2420(3) 0.0684(11) Uani d . 1
H H12A -0.2612 0.1720 -0.2779 0.082 Uiso calc R 1
C C13 -0.3217(8) 0.19388(13) -0.1465(3) 0.0715(12) Uani d . 1
H H13A -0.1893 0.1762 -0.1169 0.086 Uiso calc R 1
C C14 -0.4747(8) 0.22212(12) -0.0916(3) 0.0657(11) Uani d . 1
H H14A -0.4438 0.2222 -0.0262 0.079 Uiso calc R 1
C C15 -0.6690(7) 0.24974(11) -0.1308(2) 0.0515(9) Uani d . 1
H H15A -0.7716 0.2684 -0.0942 0.062 Uiso calc R 1
C C16 -0.6482(7) 0.39480(12) -0.1775(3) 0.0558(10) Uani d . 1
C C17 -0.4381(7) 0.39449(11) -0.1005(2) 0.0486(9) Uani d . 1
C C18 -0.3610(8) 0.35517(12) -0.0564(2) 0.0599(10) Uani d . 1
H H18A -0.4463 0.3287 -0.0751 0.072 Uiso calc R 1
C C19 -0.1625(8) 0.35330(12) 0.0146(2) 0.0594(10) Uani d . 1
H H19A -0.1138 0.3261 0.0427 0.071 Uiso calc R 1
C C20 -0.0403(7) 0.39193(12) 0.0424(2) 0.0545(9) Uani d . 1
C C21 -0.1098(9) 0.43193(13) 0.0007(3) 0.0823(14) Uani d . 1
H H21A -0.0256 0.4583 0.0209 0.099 Uiso calc R 1
C C22 -0.3054(8) 0.43310(12) -0.0715(3) 0.0694(12) Uani d . 1
C C23 -1.2452(13) 0.47127(19) -0.6721(4) 0.149(3) Uani d . 1
H H23A -1.3857 0.4899 -0.6498 0.223 Uiso calc R 1
H H23B -1.3161 0.4521 -0.7217 0.223 Uiso calc R 1
H H23C -1.1067 0.4898 -0.6960 0.223 Uiso calc R 1

loop_
_atom_site_aniso_label
_atom_site_aniso_U_11
_atom_site_aniso_U_22
_atom_site_aniso_U_33
_atom_site_aniso_U_12
_atom_site_aniso_U_13
_atom_site_aniso_U_23
Cl1 0.0851(8) 0.0869(7) 0.0642(7) 0.0034(6) -0.0286(6) 0.0010(6)
Cl2 0.2320(19) 0.0571(7) 0.2135(18) -0.0451(9) -0.1587(16) 0.0508(9)
O1 0.0488(17) 0.0825(18) 0.0756(19) 0.0174(14) 0.0034(14) 0.0193(15)
O2 0.0540(15) 0.0502(14) 0.0538(15) -0.0007(12) -0.0131(12) 0.0071(11)
O3 0.140(3) 0.0501(16) 0.105(2) -0.0028(17) -0.067(2) 0.0135(16)
N1 0.0469(18) 0.0511(17) 0.0483(18) -0.0031(14) -0.0095(14) 0.0004(14)
N2 0.094(3) 0.063(2) 0.046(2) -0.0062(19) -0.0158(18) -0.0011(16)
N3 0.103(3) 0.058(2) 0.060(2) 0.007(2) 0.000(2) -0.0058(17)
C1 0.084(3) 0.072(3) 0.058(3) 0.006(2) -0.007(2) 0.003(2)
C2 0.120(4) 0.091(3) 0.054(3) -0.016(3) -0.018(3) 0.014(2)
C3 0.096(4) 0.078(3) 0.090(4) -0.014(3) -0.035(3) 0.040(3)
C4 0.096(4) 0.094(4) 0.120(4) 0.036(3) -0.007(3) 0.049(3)
C5 0.071(3) 0.074(3) 0.080(3) 0.017(2) 0.001(2) 0.029(2)
C6 0.049(2) 0.0431(19) 0.053(2) -0.0062(17) -0.0092(18) 0.0054(17)
C7 0.038(2) 0.0457(19) 0.056(2) 0.0029(17) -0.0052(17) -0.0009(17)
C8 0.036(2) 0.054(2) 0.052(2) 0.0079(16) -0.0079(17) 0.0045(17)
C9 0.034(2) 0.064(2) 0.070(3) -0.0005(18) -0.0081(18) 0.0095(19)
C10 0.043(2) 0.0420(18) 0.049(2) -0.0088(16) -0.0035(16) 0.0051(16)
C11 0.061(2) 0.0421(19) 0.054(2) -0.0015(18) 0.0011(19) -0.0047(18)
C12 0.072(3) 0.052(2) 0.082(3) 0.007(2) 0.011(2) -0.001(2)
C13 0.064(3) 0.057(2) 0.092(3) 0.013(2) -0.015(2) 0.009(2)
C14 0.079(3) 0.061(2) 0.056(2) -0.001(2) -0.011(2) 0.011(2)
C15 0.055(2) 0.052(2) 0.047(2) -0.0009(18) 0.0056(17) 0.0070(17)
C16 0.066(3) 0.044(2) 0.056(2) 0.0061(19) -0.010(2) 0.0015(18)
C17 0.057(2) 0.0453(19) 0.043(2) 0.0032(17) -0.0032(17) 0.0033(16)
C18 0.072(3) 0.052(2) 0.054(2) 0.0004(19) -0.012(2) 0.0007(18)
C19 0.074(3) 0.054(2) 0.049(2) 0.006(2) -0.009(2) 0.0068(18)
C20 0.057(2) 0.062(2) 0.043(2) -0.0004(19) -0.0077(17) 0.0047(18)
C21 0.099(4) 0.059(2) 0.086(3) -0.019(2) -0.038(3) 0.010(2)
C22 0.082(3) 0.050(2) 0.073(3) -0.008(2) -0.027(2) 0.020(2)
C23 0.163(6) 0.141(5) 0.137(5) -0.004(4) -0.056(4) 0.087(4)

loop_
_atom_type_symbol
_atom_type_description
_atom_type_scat_dispersion_real
_atom_type_scat_dispersion_imag
_atom_type_scat_source
C C 0.0033 0.0016 'International Tables Vol C Tables 4.2.6.8 and 6.1.1.4'
H H 0.0000 0.0000 'International Tables Vol C Tables 4.2.6.8 and 6.1.1.4'
N N 0.0061 0.0033 'International Tables Vol C Tables 4.2.6.8 and 6.1.1.4'
O O 0.0106 0.0060 'International Tables Vol C Tables 4.2.6.8 and 6.1.1.4'
Cl Cl 0.1484 0.1585 'International Tables Vol C Tables 4.2.6.8 and 6.1.1.4'

loop_
_geom_angle_atom_site_label_1
_geom_angle_atom_site_label_2
_geom_angle_atom_site_label_3
_geom_angle
C16 O2 C8 114.1(2)
N2 N1 C10 109.9(3)
N2 N1 C9 120.4(3)
C10 N1 C9 129.6(3)
N3 N2 N1 109.4(3)
N2 N3 C11 107.3(3)
C6 C1 C2 120.9(4)
C6 C1 H1A 119.6
C2 C1 H1A 119.6
C3 C2 C1 121.5(5)
C3 C2 H2B 119.2
C1 C2 H2B 119.2
C2 C3 C4 117.6(4)
C2 C3 C23 121.3(6)
C4 C3 C23 121.1(5)
C3 C4 C5 122.2(5)
C3 C4 H4A 118.9
C5 C4 H4A 118.9
C6 C5 C4 119.6(4)
C6 C5 H5A 120.2
C4 C5 H5A 120.2
C5 C6 C1 118.2(3)
C5 C6 C7 123.6(3)
C1 C6 C7 118.1(3)
O1 C7 C6 121.4(3)
O1 C7 C8 117.8(3)
C6 C7 C8 120.8(3)
O2 C8 C7 109.4(3)
O2 C8 C9 107.1(2)
C7 C8 C9 112.3(3)
O2 C8 H8A 109.4
C7 C8 H8A 109.4
C9 C8 H8A 109.4
N1 C9 C8 114.6(3)
N1 C9 H9A 108.6
C8 C9 H9A 108.6
N1 C9 H9B 108.6
C8 C9 H9B 108.6
H9A C9 H9B 107.6
N1 C10 C11 103.9(3)
N1 C10 C15 133.2(3)
C11 C10 C15 122.9(3)
N3 C11 C10 109.5(3)
N3 C11 C12 130.3(4)
C10 C11 C12 120.2(3)
C13 C12 C11 117.3(4)
C13 C12 H12A 121.3
C11 C12 H12A 121.3
C12 C13 C14 121.8(4)
C12 C13 H13A 119.1
C14 C13 H13A 119.1
C15 C14 C13 122.2(4)
C15 C14 H14A 118.9
C13 C14 H14A 118.9
C14 C15 C10 115.5(3)
C14 C15 H15A 122.3
C10 C15 H15A 122.3
O3 C16 O2 120.8(3)
O3 C16 C17 126.5(3)
O2 C16 C17 112.6(3)
C18 C17 C22 117.0(3)
C18 C17 C16 121.0(3)
C22 C17 C16 122.0(3)
C17 C18 C19 122.8(3)
C17 C18 H18A 118.6
C19 C18 H18A 118.6
C20 C19 C18 118.5(3)
C20 C19 H19A 120.7
C18 C19 H19A 120.7
C19 C20 C21 120.9(3)
C19 C20 Cl1 120.5(3)
C21 C20 Cl1 118.6(3)
C20 C21 C22 119.9(3)
C20 C21 H21A 120.1
C22 C21 H21A 120.1
C17 C22 C21 120.8(3)
C17 C22 Cl2 122.7(3)
C21 C22 Cl2 116.4(3)
C3 C23 H23A 109.5
C3 C23 H23B 109.5
H23A C23 H23B 109.5
C3 C23 H23C 109.5
H23A C23 H23C 109.5
H23B C23 H23C 109.5

loop_
_geom_bond_atom_site_label_1
_geom_bond_atom_site_label_2
_geom_bond_distance
Cl1 C20 1.738(3)
Cl2 C22 1.720(4)
O1 C7 1.214(4)
O2 C16 1.348(4)
O2 C8 1.443(4)
O3 C16 1.187(4)
N1 N2 1.355(4)
N1 C10 1.362(4)
N1 C9 1.439(4)
N3 N2 1.300(4)
N3 C11 1.376(4)
C1 C2 1.378(5)
C1 H1A 0.9300
C4 C3 1.364(7)
C4 H4A 0.9300
C2 C3 1.356(6)
C2 H2B 0.9300
C3 C23 1.524(6)
C5 C4 1.387(5)
C5 H5A 0.9300
C6 C5 1.373(5)
C6 C1 1.377(5)
C6 C7 1.474(4)
C7 C8 1.526(5)
C8 C9 1.527(4)
C8 H8A 0.9800
C9 H9A 0.9700
C9 H9B 0.9700
C10 C11 1.382(4)
C10 C15 1.393(4)
C11 C12 1.399(5)
C12 H12A 0.9300
C13 C12 1.356(5)
C13 C14 1.397(5)
C13 H13A 0.9300
C14 H14A 0.9300
C15 C14 1.370(5)
C15 H15A 0.9300
C17 C18 1.374(4)
C17 C22 1.380(4)
C17 C16 1.478(4)
C18 H18A 0.9300
C19 C20 1.353(5)
C19 C18 1.380(4)
C19 H19A 0.9300
C20 C21 1.367(5)
C21 C22 1.382(5)
C21 H21A 0.9300
C23 H23A 0.9600
C23 H23B 0.9600
C23 H23C 0.9600

loop_
_geom_hbond_atom_site_label_D
_geom_hbond_atom_site_label_H
_geom_hbond_atom_site_label_A
_geom_hbond_site_symmetry_A
_geom_hbond_distance_DH
_geom_hbond_distance_HA
_geom_hbond_distance_DA
_geom_hbond_angle_DHA
_geom_hbond_publ_flag
C9 H9B O1 1_455 0.97 2.33 3.094(4) 134.57 yes
C18 H18A O2 1_555 0.93 2.35 2.705(4) 102.17 yes

loop_
_geom_torsion_atom_site_label_1
_geom_torsion_atom_site_label_2
_geom_torsion_atom_site_label_3
_geom_torsion_atom_site_label_4
_geom_torsion
C5 C6 C7 O1 -158.8(4)
C1 C6 C7 O1 18.0(5)
C5 C6 C7 C8 23.3(5)
C1 C6 C7 C8 -159.8(3)
C18 C19 C20 C21 -0.5(6)
C18 C19 C20 Cl1 178.9(3)
C16 O2 C8 C7 63.3(4)
C16 O2 C8 C9 -174.8(3)
O1 C7 C8 O2 40.3(4)
C6 C7 C8 O2 -141.8(3)
O1 C7 C8 C9 -78.5(4)
C6 C7 C8 C9 99.5(3)
N2 N1 C10 C11 0.0(3)
C9 N1 C10 C11 -176.6(3)
N2 N1 C10 C15 -178.2(3)
C9 N1 C10 C15 5.1(6)
C8 O2 C16 O3 4.3(5)
C8 O2 C16 C17 -173.8(3)
C18 C17 C16 O3 -175.4(4)
C22 C17 C16 O3 2.6(7)
C18 C17 C16 O2 2.6(5)
C22 C17 C16 O2 -179.3(4)
C11 N3 N2 N1 -0.2(4)
C10 N1 N2 N3 0.1(4)
C9 N1 N2 N3 177.1(3)
C22 C17 C18 C19 0.6(6)
C16 C17 C18 C19 178.8(4)
C20 C19 C18 C17 0.6(6)
N2 N3 C11 C10 0.2(4)
N2 N3 C11 C12 -179.6(4)
N1 C10 C11 N3 -0.2(4)
C15 C10 C11 N3 178.3(3)
N1 C10 C11 C12 179.7(3)
C15 C10 C11 C12 -1.8(5)
N2 N1 C9 C8 -92.7(4)
C10 N1 C9 C8 83.7(4)
O2 C8 C9 N1 -63.8(4)
C7 C8 C9 N1 56.3(4)
C19 C20 C21 C22 -0.7(7)
Cl1 C20 C21 C22 179.8(3)
N1 C10 C15 C14 179.9(3)
C11 C10 C15 C14 2.0(5)
C18 C17 C22 C21 -1.9(6)
C16 C17 C22 C21 179.9(4)
C18 C17 C22 Cl2 178.9(3)
C16 C17 C22 Cl2 0.8(6)
C20 C21 C22 C17 2.0(7)
C20 C21 C22 Cl2 -178.8(4)
C10 C15 C14 C13 -0.4(5)
C12 C13 C14 C15 -1.5(6)
C14 C13 C12 C11 1.6(6)
N3 C11 C12 C13 179.8(4)
C10 C11 C12 C13 -0.1(5)
C1 C6 C5 C4 -0.9(6)
C7 C6 C5 C4 175.9(4)
C5 C6 C1 C2 -0.5(6)
C7 C6 C1 C2 -177.5(3)
C6 C5 C4 C3 1.5(7)
C6 C1 C2 C3 1.4(7)
C1 C2 C3 C4 -0.8(7)
C1 C2 C3 C23 179.7(4)
C5 C4 C3 C2 -0.6(8)
C5 C4 C3 C23 178.8(4)
